data_1000329
loop_
_publ_author_name
'Renaudin, J'
'Ferey, G'
'de Kozak, A'
'Samouel, M'

_publ_section_title
;
Crystal structure of a polytypic form of Ba~3~AlF~9~(form Ib)
;
_journal_coden_ASTM EJSCE5
_journal_name_full
;
European Journal of Solid State Inorganic Chemistry
;
_journal_page_first 373
_journal_page_last 381
_journal_volume 28
_journal_year 1991
_chemical_formula_structural 'Ba3 (Al F6) F3'
_chemical_formula_sum 'Al Ba3 F9'
_chemical_name_systematic
;
Tribarium hexafluoroaluminate trifluoride - Ib
;
_space_group_IT_number 62
_symmetry_cell_setting orthorhombic
_symmetry_Int_Tables_number 62
_symmetry_space_group_name_Hall '-P 2ac 2n'
_symmetry_space_group_name_H-M 'P n m a'
_cell_angle_alpha 90
_cell_angle_beta 90
_cell_angle_gamma 90
_cell_formula_units_Z 4
_cell_length_a 10.063(9)
_cell_length_b 5.567(6)
_cell_length_c 14.88(1)
_cell_volume 833.6
_refine_ls_R_factor_all 0.028
_cod_database_code 1000329

loop_
_symmetry_equiv_pos_as_xyz
x,y,z
1/2+x,1/2-y,1/2-z
-x,1/2+y,-z
1/2-x,-y,1/2+z
-x,-y,-z
1/2-x,1/2+y,1/2+z
x,1/2-y,z
1/2+x,y,1/2-z

loop_
_atom_site_aniso_label
_atom_site_aniso_U_11
_atom_site_aniso_U_12
_atom_site_aniso_U_13
_atom_site_aniso_U_22
_atom_site_aniso_U_23
_atom_site_aniso_U_33
Ba1 0.0112(3) 0. .0000(3) 0.0153(3) 0. 0.0109(3)
Ba2 0.0115(3) 0. -0.0003(2) 0.0112(3) 0. 0.0125(3)
Ba3 0.0136(3) 0. -0.0022(2) 0.0117(3) 0. 0.0099(3)
Al1 0.0092(14) 0. 0.0001(12) 0.0098(13) 0. 0.0100(12)
F1 0.0195(34) 0. 0.0078(30) 0.0310(39) 0. 0.0135(29)
F2 0.0169(34) 0. -0.0067(28) 0.0171(36) 0. 0.0184(30)
F3 0.0188(35) 0. -0.0033(30) 0.0400(44) 0. 0.0141(30)
F4 0.0175(23) 0.0008(17) 0.0018(19) 0.0159(24) 0.0016(19) 0.0166(21)
F5 0.0154(21) -0.0017(16) -0.0028(19) 0.0130(21) -0.0021(19) 0.0157(18)
F6 0.0253(28) -0.0135(24) 0.0034(23) 0.0271(27) 0.0059(23) 0.0323(27)

loop_
_atom_site_label
_atom_site_type_symbol
_atom_site_symmetry_multiplicity
_atom_site_Wyckoff_symbol
_atom_site_fract_x
_atom_site_fract_y
_atom_site_fract_z
_atom_site_occupancy
_atom_site_attached_hydrogens
_atom_site_calc_flag
Ba1 Ba2+ 4 c 0.4463(1) 0.25 0.3995(1) 1. 0 d
Ba2 Ba2+ 4 c 0.3306(1) 0.25 0.9577(1) 1. 0 d
Ba3 Ba2+ 4 c 0.2343(1) 0.25 0.6801(1) 1. 0 d
Al1 Al3+ 4 c 0.0236(3) 0.25 0.3320(2) 1. 0 d
F1 F1- 4 c 0.3660(7) 0.25 0.2257(4) 1. 0 d
F2 F1- 4 c 0.1728(7) 0.25 0.4001(4) 1. 0 d
F3 F1- 4 c 0.1403(7) 0.25 0.8490(4) 1. 0 d
F4 F1- 8 d 0.1489(5) -0.0029(8) 0.0440(3) 1. 0 d
F5 F1- 8 d 0.4563(5) 0.0187(8) 0.0934(3) 1. 0 d
F6 F1- 8 d 0.0837(5) 0.0204(8) 0.2601(4) 1. 0 d

loop_
_atom_type_symbol
_atom_type_oxidation_number
Ba2+ 2.000
Al3+ 3.000
F1- -1.000
